data_4333807
loop_
_publ_author_name
'Helge Reinsch'
'Martin Kr\"uger'
'Jerome Marrot'
'Norbert Stock'

_publ_contact_author
;
      Pr N. Stock
      Institut f\"ur Anorganische Chemie
      Christian-Albrechts-Universit\"at zu Kiel
      Max-Eyth-Stra\&se 2
      D-24118 Kiel 
      Germany
;
_publ_contact_author_email stock@ac.uni-kiel.de
_publ_contact_author_fax '49(0)431 880 1775'
_publ_contact_author_phone '49(0)431 880 1675'
_publ_section_title
;
 First Keto-Functionalized Microporous Al-Based Metal-Organic Framework:
 [Al(OH)(O2C-C6H4-CO-C6H4-CO2)]
;
_journal_name_full 'Inorganic Chemistry'
_journal_page_first 1854
_journal_page_last 1859
_journal_paper_doi 10.1021/ic301961q
_journal_volume 52
_journal_year 2013
_chemical_formula_moiety 'C15 H9 Al O6'
_chemical_formula_sum 'C15 H9 Al O6'
_chemical_formula_weight 312.20
_chemical_name_common CAU-8
_chemical_name_systematic
; 
 ? 
;
_space_group_IT_number 88
_symmetry_cell_setting tetragonal
_symmetry_space_group_name_Hall '-I 4ad'
_symmetry_space_group_name_H-M 'I 41/a :2'
_atom_sites_solution_hydrogens geom
_atom_sites_solution_primary direct
_atom_sites_solution_secondary difmap
_audit_creation_method SHELXL-97
_cell_angle_alpha 90.00
_cell_angle_beta 90.00
_cell_angle_gamma 90.00
_cell_formula_units_Z 16
_cell_length_a 13.0625(5)
_cell_length_b 13.0625(5)
_cell_length_c 52.565(2)
_cell_measurement_reflns_used 2727
_cell_measurement_temperature 296(2)
_cell_measurement_theta_max 17.90
_cell_measurement_theta_min 2.34
_cell_volume 8969.1(6)
_computing_cell_refinement 'Bruker SAINT'
_computing_data_collection 'Bruker APEX2'
_computing_data_reduction 'Bruker SAINT'
_computing_molecular_graphics 'Bruker SHELXTL'
_computing_publication_material 'Bruker SHELXTL'
_computing_structure_refinement 'SHELXL-97 (Sheldrick, 1997)'
_computing_structure_solution 'SHELXS-97 (Sheldrick, 1990)'
_diffrn_ambient_temperature 296(2)
_diffrn_detector_area_resol_mean 512x512
_diffrn_measured_fraction_theta_full 0.999
_diffrn_measured_fraction_theta_max 0.999
_diffrn_measurement_device_type 'Bruker APEX-II CCD'
_diffrn_measurement_method '\f and \w scans'
_diffrn_radiation_monochromator graphite
_diffrn_radiation_source 'fine-focus sealed tube'
_diffrn_radiation_type MoK\a
_diffrn_radiation_wavelength 0.71073
_diffrn_reflns_av_R_equivalents 0.1116
_diffrn_reflns_av_sigmaI/netI 0.0938
_diffrn_reflns_limit_h_max 15
_diffrn_reflns_limit_h_min -15
_diffrn_reflns_limit_k_max 15
_diffrn_reflns_limit_k_min -15
_diffrn_reflns_limit_l_max 62
_diffrn_reflns_limit_l_min -62
_diffrn_reflns_number 44877
_diffrn_reflns_theta_full 25.00
_diffrn_reflns_theta_max 25.00
_diffrn_reflns_theta_min 1.55
_diffrn_standards_number 0
_exptl_absorpt_coefficient_mu 0.107
_exptl_absorpt_correction_T_max 0.9979
_exptl_absorpt_correction_T_min 0.9915
_exptl_absorpt_correction_type multi-scan
_exptl_absorpt_process_details 'SADABS (Sheldrick, V2.10)'
_exptl_crystal_colour colorless
_exptl_crystal_density_diffrn 0.925
_exptl_crystal_description platelet
_exptl_crystal_F_000 2560
_exptl_crystal_size_max 0.08
_exptl_crystal_size_mid 0.06
_exptl_crystal_size_min 0.02
_refine_diff_density_max 0.240
_refine_diff_density_min -0.199
_refine_diff_density_rms 0.044
_refine_ls_extinction_method none
_refine_ls_goodness_of_fit_ref 1.017
_refine_ls_hydrogen_treatment mixed
_refine_ls_matrix_type full
_refine_ls_number_parameters 205
_refine_ls_number_reflns 3950
_refine_ls_number_restraints 1
_refine_ls_restrained_S_all 1.018
_refine_ls_R_factor_all 0.1752
_refine_ls_R_factor_gt 0.0791
_refine_ls_shift/su_max 0.002
_refine_ls_shift/su_mean 0.000
_refine_ls_structure_factor_coef Fsqd
_refine_ls_weighting_details 'calc w=1/[\s^2^(Fo^2^)+(0.1058P)^2^+2.0783P] where P=(Fo^2^+2Fc^2^)/3'
_refine_ls_weighting_scheme calc
_refine_ls_wR_factor_gt 0.1968
_refine_ls_wR_factor_ref 0.2299
_reflns_number_gt 1901
_reflns_number_total 3950
_reflns_threshold_expression >2sigma(I)
_cod_data_source_file ic301961q_si_001.cif
_cod_data_source_block CAU-8
_cod_original_sg_symbol_H-M 'I 41/a'
_cod_database_code 4333807

loop_
_symmetry_equiv_pos_as_xyz
'x, y, z'
'-x+1/2, -y, z+1/2'
'-y+3/4, x+1/4, z+1/4'
'y+3/4, -x+3/4, z+3/4'
'x+1/2, y+1/2, z+1/2'
'-x+1, -y+1/2, z+1'
'-y+5/4, x+3/4, z+3/4'
'y+5/4, -x+5/4, z+5/4'
'-x, -y, -z'
'x-1/2, y, -z-1/2'
'y-3/4, -x-1/4, -z-1/4'
'-y-3/4, x-3/4, -z-3/4'
'-x+1/2, -y+1/2, -z+1/2'
'x, y+1/2, -z'
'y-1/4, -x+1/4, -z+1/4'
'-y-1/4, x-1/4, -z-1/4'

loop_
_atom_site_label
_atom_site_type_symbol
_atom_site_fract_x
_atom_site_fract_y
_atom_site_fract_z
_atom_site_U_iso_or_equiv
_atom_site_adp_type
_atom_site_occupancy
_atom_site_symmetry_multiplicity
_atom_site_calc_flag
_atom_site_refinement_flags
Al1 Al 0.0000 0.5000 1.0000 0.0741(3) Uani 1 2 d S
Al2 Al 0.0000 0.2500 1.004640(12) 0.0731(3) Uani 1 2 d S
O1 O -0.06245(11) 0.37468(8) 1.004336(19) 0.0750(4) Uani 1 1 d D
H1 H -0.1345(6) 0.3818(13) 1.0065(3) 0.109(7) Uiso 1 1 d D
O2 O 0.06406(12) 0.45486(8) 0.969483(19) 0.0859(5) Uani 1 1 d .
O3 O 0.09148(11) 0.28976(8) 0.977767(19) 0.0825(5) Uani 1 1 d .
O4 O 0.04377(8) 0.65490(11) 0.779951(19) 0.0815(5) Uani 1 1 d .
O5 O 0.20814(8) 0.63571(11) 0.76991(2) 0.0795(4) Uani 1 1 d .
O6 O 0.1963(3) 0.20807(16) 0.85057(3) 0.2668(16) Uani 1 1 d .
C1 C 0.09022(17) 0.36475(13) 0.96306(3) 0.0818(7) Uani 1 1 d .
C2 C 0.12173(16) 0.34955(12) 0.93596(3) 0.0756(7) Uani 1 1 d .
C3 C 0.13511(17) 0.25323(14) 0.92691(3) 0.0849(7) Uani 1 1 d .
H3 H 0.1330 0.1984 0.9382 0.102 Uiso 1 1 calc R
C4 C 0.15157(18) 0.23472(16) 0.90174(3) 0.0972(8) Uani 1 1 d .
H4 H 0.1610 0.1681 0.8960 0.117 Uiso 1 1 calc R
C5 C 0.15417(19) 0.31600(16) 0.88471(3) 0.0984(8) Uani 1 1 d .
C6 C 0.1407(2) 0.41369(16) 0.89365(3) 0.1127(10) Uani 1 1 d .
H6 H 0.1424 0.4688 0.8824 0.135 Uiso 1 1 calc R
C7 C 0.1247(2) 0.43012(15) 0.91912(4) 0.1082(9) Uani 1 1 d .
H7 H 0.1158 0.4966 0.9251 0.130 Uiso 1 1 calc R
C8 C 0.1701(3) 0.2953(2) 0.85707(4) 0.1626(14) Uani 1 1 d .
C9 C 0.1585(2) 0.37912(19) 0.83832(3) 0.1112(9) Uani 1 1 d .
C10 C 0.2399(2) 0.4053(2) 0.82310(5) 0.1395(12) Uani 1 1 d .
H10 H 0.3009 0.3689 0.8244 0.167 Uiso 1 1 calc R
C11 C 0.23260(18) 0.4834(2) 0.80616(4) 0.1296(10) Uani 1 1 d .
H11 H 0.2906 0.5039 0.7972 0.156 Uiso 1 1 calc R
C12 C 0.13996(14) 0.53333(17) 0.80187(3) 0.0829(7) Uani 1 1 d .
C13 C 0.0555(2) 0.5011(2) 0.81642(4) 0.1312(10) Uani 1 1 d .
H13 H -0.0089 0.5292 0.8136 0.157 Uiso 1 1 calc R
C14 C 0.0693(2) 0.4270(2) 0.83501(4) 0.1530(12) Uani 1 1 d .
H14 H 0.0146 0.4101 0.8455 0.184 Uiso 1 1 calc R
C15 C 0.12947(12) 0.61421(16) 0.78238(3) 0.0718(7) Uani 1 1 d .

loop_
_atom_site_aniso_label
_atom_site_aniso_U_11
_atom_site_aniso_U_22
_atom_site_aniso_U_33
_atom_site_aniso_U_23
_atom_site_aniso_U_13
_atom_site_aniso_U_12
Al1 0.1485(8) 0.0423(4) 0.0316(3) -0.0013(3) -0.0062(4) 0.0034(5)
Al2 0.1463(7) 0.0428(4) 0.0301(3) 0.000 0.000 0.0071(5)
O1 0.1360(10) 0.0456(6) 0.0434(6) -0.0009(5) -0.0062(7) 0.0098(7)
O2 0.1742(12) 0.0498(7) 0.0336(6) 0.0034(5) 0.0006(7) 0.0190(8)
O3 0.1604(12) 0.0496(7) 0.0376(6) 0.0136(5) 0.0084(7) 0.0133(7)
O4 0.0484(7) 0.1531(11) 0.0430(6) 0.0118(7) 0.0081(5) -0.0066(8)
O5 0.0476(7) 0.1382(11) 0.0528(6) 0.0236(7) 0.0016(5) -0.0045(7)
O6 0.586(4) 0.1379(16) 0.0767(11) -0.0054(11) 0.0723(19) 0.071(2)
C1 0.1524(18) 0.0595(11) 0.0334(8) -0.0034(8) -0.0060(10) 0.0184(12)
C2 0.1450(17) 0.0453(10) 0.0364(8) 0.0033(8) 0.0046(10) 0.0042(11)
C3 0.1484(18) 0.0615(11) 0.0449(9) 0.0142(9) 0.0192(10) 0.0103(12)
C4 0.160(2) 0.0762(13) 0.0556(11) -0.0077(10) 0.0190(12) 0.0139(14)
C5 0.170(2) 0.0815(14) 0.0440(10) -0.0023(10) 0.0136(12) 0.0155(14)
C6 0.211(2) 0.0826(14) 0.0446(10) 0.0075(10) 0.0323(13) 0.0082(16)
C7 0.215(2) 0.0594(12) 0.0502(10) 0.0023(9) 0.0120(14) 0.0082(15)
C8 0.313(4) 0.1168(19) 0.0583(13) 0.0011(13) 0.0459(18) 0.040(2)
C9 0.171(2) 0.1346(19) 0.0279(9) 0.0007(11) 0.0150(11) 0.0128(16)
C10 0.132(2) 0.184(3) 0.1031(17) 0.0394(17) -0.0067(16) 0.014(2)
C11 0.0954(16) 0.198(2) 0.0952(15) 0.0639(15) -0.0146(13) -0.0015(17)
C12 0.0766(12) 0.1363(17) 0.0357(8) 0.0075(10) -0.0019(9) -0.0212(12)
C13 0.1225(18) 0.183(2) 0.0884(14) 0.0414(15) 0.0452(13) 0.0095(18)
C14 0.194(2) 0.181(3) 0.0847(14) 0.0434(15) 0.0696(15) 0.021(2)
C15 0.0413(9) 0.1390(17) 0.0350(8) 0.0134(9) 0.0004(7) -0.0098(11)

loop_
_atom_type_symbol
_atom_type_description
_atom_type_scat_dispersion_real
_atom_type_scat_dispersion_imag
_atom_type_scat_source
C C 0.0033 0.0016 'International Tables Vol C Tables 4.2.6.8 and 6.1.1.4'
H H 0.0000 0.0000 'International Tables Vol C Tables 4.2.6.8 and 6.1.1.4'
O O 0.0106 0.0060 'International Tables Vol C Tables 4.2.6.8 and 6.1.1.4'
Al Al 0.0645 0.0514 'International Tables Vol C Tables 4.2.6.8 and 6.1.1.4'

loop_
_geom_angle_atom_site_label_1
_geom_angle_atom_site_label_2
_geom_angle_atom_site_label_3
_geom_angle
_geom_angle_site_symmetry_1
_geom_angle_site_symmetry_3
O1 Al1 O1 179.99(3) . 9_567
O1 Al1 O2 91.35(5) . .
O1 Al1 O2 88.65(5) 9_567 .
O1 Al1 O2 88.65(5) . 9_567
O1 Al1 O2 91.35(5) 9_567 9_567
O2 Al1 O2 179.999(1) . 9_567
O1 Al1 O5 88.62(5) . 11_567
O1 Al1 O5 91.38(5) 9_567 11_567
O2 Al1 O5 88.31(5) . 11_567
O2 Al1 O5 91.69(5) 9_567 11_567
O1 Al1 O5 91.38(5) . 3
O1 Al1 O5 88.62(5) 9_567 3
O2 Al1 O5 91.69(5) . 3
O2 Al1 O5 88.31(5) 9_567 3
O5 Al1 O5 180.00(7) 11_567 3
O1 Al2 O1 178.99(7) . 6_454
O1 Al2 O4 89.00(5) . 8_344
O1 Al2 O4 91.71(5) 6_454 8_344
O1 Al2 O4 91.71(5) . 3
O1 Al2 O4 89.00(5) 6_454 3
O4 Al2 O4 91.57(8) 8_344 3
O1 Al2 O3 87.52(5) . 6_454
O1 Al2 O3 91.74(5) 6_454 6_454
O4 Al2 O3 91.53(5) 8_344 6_454
O4 Al2 O3 176.79(6) 3 6_454
O1 Al2 O3 91.74(5) . .
O1 Al2 O3 87.52(5) 6_454 .
O4 Al2 O3 176.79(6) 8_344 .
O4 Al2 O3 91.53(5) 3 .
O3 Al2 O3 85.38(8) 6_454 .
Al2 O1 Al1 126.66(8) . .
Al2 O1 H1 121.9(11) . .
Al1 O1 H1 111.4(11) . .
C1 O2 Al1 128.98(11) . .
C1 O3 Al2 131.25(13) . .
C15 O4 Al2 128.21(11) . 7_454
C15 O5 Al1 134.45(13) . 4_454
O3 C1 O2 124.45(15) . .
O3 C1 C2 118.83(15) . .
O2 C1 C2 116.73(14) . .
C3 C2 C7 118.72(16) . .
C3 C2 C1 119.50(15) . .
C7 C2 C1 121.25(16) . .
C2 C3 C4 121.71(17) . .
C2 C3 H3 119.1 . .
C4 C3 H3 119.1 . .
C3 C4 C5 119.61(18) . .
C3 C4 H4 120.2 . .
C5 C4 H4 120.2 . .
C6 C5 C4 119.16(17) . .
C6 C5 C8 121.35(19) . .
C4 C5 C8 119.5(2) . .
C5 C6 C7 119.96(18) . .
C5 C6 H6 120.0 . .
C7 C6 H6 120.0 . .
C6 C7 C2 120.82(18) . .
C6 C7 H7 119.6 . .
C2 C7 H7 119.6 . .
O6 C8 C9 121.7(2) . .
O6 C8 C5 118.3(2) . .
C9 C8 C5 120.0(2) . .
C14 C9 C10 118.9(2) . .
C14 C9 C8 121.6(3) . .
C10 C9 C8 119.5(3) . .
C11 C10 C9 120.9(3) . .
C11 C10 H10 119.5 . .
C9 C10 H10 119.5 . .
C10 C11 C12 121.3(2) . .
C10 C11 H11 119.4 . .
C12 C11 H11 119.4 . .
C11 C12 C13 117.0(2) . .
C11 C12 C15 121.83(18) . .
C13 C12 C15 121.19(18) . .
C14 C13 C12 119.3(2) . .
C14 C13 H13 120.4 . .
C12 C13 H13 120.4 . .
C9 C14 C13 122.2(2) . .
C9 C14 H14 118.9 . .
C13 C14 H14 118.9 . .
O4 C15 O5 126.06(17) . .
O4 C15 C12 117.34(15) . .
O5 C15 C12 116.60(16) . .

loop_
_geom_bond_atom_site_label_1
_geom_bond_atom_site_label_2
_geom_bond_distance
_geom_bond_site_symmetry_2
Al1 O1 1.8431(12) .
Al1 O1 1.8431(12) 9_567
Al1 O2 1.9029(11) .
Al1 O2 1.9030(11) 9_567
Al1 O5 1.9032(13) 11_567
Al1 O5 1.9033(13) 3
Al2 O1 1.8216(11) .
Al2 O1 1.8216(11) 6_454
Al2 O4 1.9080(13) 8_344
Al2 O4 1.9080(13) 3
Al2 O3 1.9217(13) 6_454
Al2 O3 1.9217(13) .
O1 H1 0.953(8) .
O2 C1 1.271(2) .
O3 C1 1.248(2) .
O4 C15 1.246(2) .
O4 Al2 1.9080(13) 7_454
O5 C15 1.2509(19) .
O5 Al1 1.9032(13) 4_454
O6 C8 1.238(3) .
C1 C2 1.496(2) .
C2 C3 1.356(2) .
C2 C7 1.375(2) .
C3 C4 1.362(2) .
C3 H3 0.9300 .
C4 C5 1.389(3) .
C4 H4 0.9300 .
C5 C6 1.371(3) .
C5 C8 1.492(3) .
C6 C7 1.372(3) .
C6 H6 0.9300 .
C7 H7 0.9300 .
C8 C9 1.481(3) .
C9 C14 1.333(4) .
C9 C10 1.375(4) .
C10 C11 1.357(4) .
C10 H10 0.9300 .
C11 C12 1.393(3) .
C11 H11 0.9300 .
C12 C13 1.407(3) .
C12 C15 1.478(3) .
C13 C14 1.387(3) .
C13 H13 0.9300 .
C14 H14 0.9300 .
